data_2202423
loop_
_publ_author_name
'Philip J. Cox'
'Pamela L. Manson'

_publ_section_title
;
 \g-Indomethacin at 120K
;
_journal_issue 7
_journal_name_full 'Acta Crystallographica Section E'
_journal_page_first o986
_journal_page_last o988
_journal_paper_doi 10.1107/S160053680301290X
_journal_volume 59
_journal_year 2003
_chemical_formula_iupac 'C19 H16 Cl1 N1 O4'
_chemical_formula_moiety 'C19 H16 Cl1 N1 O4'
_chemical_formula_sum 'C19 H16 Cl N O4'
_chemical_formula_weight 357.78
_space_group_IT_number 2
_symmetry_cell_setting triclinic
_symmetry_space_group_name_Hall '-P 1'
_symmetry_space_group_name_H-M 'P -1'
_audit_creation_method 'WinGX routine CIF_UPDATE'
_cell_angle_alpha 69.897(5)
_cell_angle_beta 87.328(5)
_cell_angle_gamma 69.501(5)
_cell_formula_units_Z 2
_cell_length_a 9.236(5)
_cell_length_b 9.620(5)
_cell_length_c 10.887(5)
_cell_measurement_reflns_used 4841
_cell_measurement_temperature 120(2)
_cell_measurement_theta_max 27.48
_cell_measurement_theta_min 2.91
_cell_volume 847.9(7)
_computing_cell_refinement 'DENZO and COLLECT'
_computing_data_collection
;
DENZO (Otwinowski & Minor, 1997) and COLLECT (Hooft, 1998)
;
_computing_data_reduction 'DENZO and COLLECT'
_computing_molecular_graphics 'ORTEP-3 for Windows (Farrugia, 1997)'
_computing_publication_material 'WinGX (Farrugia, 1999)'
_computing_structure_refinement 'SHELXL97 (Sheldrick, 1997)'
_computing_structure_solution 'SIR97 (Altomare et al., 1997)'
_diffrn_measured_fraction_theta_full 0.977
_diffrn_measured_fraction_theta_max 0.977
_diffrn_measurement_device_type 'Nonius KappaCCD area-detector'
_diffrn_measurement_method '\f and \w'
_diffrn_radiation_type MoK\a
_diffrn_radiation_wavelength 0.71073
_diffrn_reflns_av_R_equivalents 0.0557
_diffrn_reflns_limit_h_max 11
_diffrn_reflns_limit_h_min -11
_diffrn_reflns_limit_k_max 12
_diffrn_reflns_limit_k_min -11
_diffrn_reflns_limit_l_max 14
_diffrn_reflns_limit_l_min -14
_diffrn_reflns_number 10585
_diffrn_reflns_theta_full 27.51
_diffrn_reflns_theta_max 27.51
_diffrn_reflns_theta_min 2.96
_diffrn_standards_number 0
_exptl_absorpt_coefficient_mu 0.249
_exptl_absorpt_correction_T_max 0.992
_exptl_absorpt_correction_T_min 0.956
_exptl_absorpt_correction_type multi-scan
_exptl_absorpt_process_details
;
        (SORTAV; Blessing, 1995, 1997)
;
_exptl_crystal_colour colourless
_exptl_crystal_density_diffrn 1.401
_exptl_crystal_density_method 'not measured'
_exptl_crystal_description plate
_exptl_crystal_F_000 372
_exptl_crystal_size_max 0.23
_exptl_crystal_size_mid 0.2
_exptl_crystal_size_min 0.02
_refine_diff_density_max 0.266
_refine_diff_density_min -0.255
_refine_ls_extinction_coef 0.012(2)
_refine_ls_extinction_expression Fc^*^=kFc[1+0.001xFc^2^\l^3^/sin(2\q)]^-1/4^
_refine_ls_extinction_method SHELXL97
_refine_ls_goodness_of_fit_ref 1.005
_refine_ls_hydrogen_treatment mixed
_refine_ls_matrix_type full
_refine_ls_number_parameters 232
_refine_ls_number_reflns 3800
_refine_ls_number_restraints 0
_refine_ls_restrained_S_all 1.005
_refine_ls_R_factor_gt 0.0443
_refine_ls_shift/su_max 0.000
_refine_ls_structure_factor_coef Fsqd
_refine_ls_weighting_details 'calc w = 1/[\s^2^(Fo^2^)+(0.0439P)^2^+0.0875P] where P = (Fo^2^+2Fc^2^)/3'
_refine_ls_weighting_scheme calc
_refine_ls_wR_factor_ref 0.1047
_reflns_number_gt 2586
_reflns_number_total 3800
_reflns_threshold_expression I>2\s(I)
_cod_data_source_file cf6262.cif
_cod_data_source_block I
_cod_depositor_comments
;
The following automatic conversions were performed:
'_geom_bond_publ_flag' value 'Y' changed to 'y' according to
'/home/saulius/struct/CIF-dictionaries/cif_core.dic' dictionary named
'cif_core.dic' version 2.4.1 from 2010-06-29 (5
times).

'_geom_bond_publ_flag' value 'N' changed to 'n' according to
'/home/saulius/struct/CIF-dictionaries/cif_core.dic' dictionary named
'cif_core.dic' version 2.4.1 from 2010-06-29 (38 times).

Automatic conversion script
Id: cif_fix_enum 1527 2010-12-29 10:47:43Z saulius 

The following automatic conversions were performed:

'_geom_bond_publ_flag' value 'Y' changed to 'y' according to
/home/saulius/struct/CIF-dictionaries/cif_core.dic dictionary named
'cif_core.dic' version 2.4.1 from 2010-06-29 (5
times).

'_geom_bond_publ_flag' value 'N' changed to 'n' according to
/home/saulius/struct/CIF-dictionaries/cif_core.dic dictionary named
'cif_core.dic' version 2.4.1 from 2010-06-29 (38
times).

'_geom_angle_publ_flag' value 'N' changed to 'n' according
to /home/saulius/struct/CIF-dictionaries/cif_core.dic dictionary
named 'cif_core.dic' version 2.4.1 from 2010-06-29 (67
times).

'_geom_angle_publ_flag' value 'Y' changed to 'y' according
to /home/saulius/struct/CIF-dictionaries/cif_core.dic dictionary
named 'cif_core.dic' version 2.4.1 from 2010-06-29 (4
times).

'_geom_torsion_publ_flag' value 'N' changed to 'n' according
to /home/saulius/struct/CIF-dictionaries/cif_core.dic dictionary
named 'cif_core.dic' version 2.4.1 from 2010-06-29 (49
times).

'_geom_torsion_publ_flag' value 'Y' changed to 'y' according
to /home/saulius/struct/CIF-dictionaries/cif_core.dic dictionary
named 'cif_core.dic' version 2.4.1 from 2010-06-29 (4 times).

Automatic conversion script
Id: cif_fix_values 1715 2011-07-08 13:25:40Z adriana 
;
_cod_database_code 2202423
_cod_database_fobs_code 2202423

loop_
_symmetry_equiv_pos_as_xyz
'x, y, z'
'-x, -y, -z'

loop_
_atom_site_label
_atom_site_fract_x
_atom_site_fract_y
_atom_site_fract_z
_atom_site_U_iso_or_equiv
_atom_site_adp_type
_atom_site_calc_flag
_atom_site_refinement_flags
_atom_site_occupancy
_atom_site_disorder_assembly
_atom_site_disorder_group
_atom_site_type_symbol
Cl1 0.80746(6) -0.45402(6) 0.57008(5) 0.03666(18) Uani d . 1 . . Cl
O1 0.03608(16) -0.17070(16) 0.50769(12) 0.0279(3) Uani d . 1 . . O
O2 0.22313(17) 0.42194(16) -0.09306(13) 0.0322(4) Uani d . 1 . . O
O3 -0.41729(18) 0.39171(18) -0.11120(13) 0.0349(4) Uani d . 1 . . O
H3 -0.490(3) 0.481(3) -0.105(2) 0.042 Uiso d . 1 . . H
O4 -0.38537(15) 0.33417(15) 0.10489(12) 0.0257(3) Uani d . 1 . . O
N1 0.06753(17) -0.04055(17) 0.29426(14) 0.0195(4) Uani d . 1 . . N
C2 -0.0734(2) -0.0227(2) 0.23317(18) 0.0198(4) Uani d . 1 . . C
C3 -0.0977(2) 0.0896(2) 0.11135(17) 0.0187(4) Uani d . 1 . . C
C4 0.0257(2) 0.1515(2) 0.09355(17) 0.0181(4) Uani d . 1 . . C
C5 0.0524(2) 0.2719(2) -0.01188(18) 0.0200(4) Uani d . 1 . . C
H5 -0.0166 0.3268 -0.0892 0.024 Uiso calc R 1 . . H
C6 0.1818(2) 0.3074(2) 0.00067(18) 0.0228(4) Uani d . 1 . . C
C7 0.2815(2) 0.2272(2) 0.11648(19) 0.0268(5) Uani d . 1 . . C
H7 0.3695 0.2545 0.1232 0.032 Uiso calc R 1 . . H
C8 0.2551(2) 0.1095(2) 0.22104(19) 0.0245(4) Uani d . 1 . . C
H8 0.3224 0.0573 0.2994 0.029 Uiso calc R 1 . . H
C9 0.1272(2) 0.0705(2) 0.20744(17) 0.0184(4) Uani d . 1 . . C
C10 0.1238(2) -0.1381(2) 0.42508(18) 0.0206(4) Uani d . 1 . . C
C11 0.2954(2) -0.2061(2) 0.45484(17) 0.0194(4) Uani d . 1 . . C
C12 0.3937(2) -0.2635(2) 0.36842(18) 0.0227(4) Uani d . 1 . . C
H12 0.352 -0.2502 0.2853 0.027 Uiso calc R 1 . . H
C13 0.5518(2) -0.3399(2) 0.40265(18) 0.0252(5) Uani d . 1 . . C
H13 0.6188 -0.3811 0.3447 0.03 Uiso calc R 1 . . H
C14 0.6100(2) -0.3547(2) 0.52357(19) 0.0239(4) Uani d . 1 . . C
C15 0.5142(2) -0.2964(2) 0.60978(18) 0.0246(4) Uani d . 1 . . C
H15 0.5565 -0.3061 0.6914 0.03 Uiso calc R 1 . . H
C16 0.3566(2) -0.2242(2) 0.57606(18) 0.0231(4) Uani d . 1 . . C
H16 0.2896 -0.1866 0.6358 0.028 Uiso calc R 1 . . H
C17 -0.1655(2) -0.1244(2) 0.29603(19) 0.0273(5) Uani d . 1 . . C
H17A -0.2408 -0.1145 0.2301 0.035 Uiso calc R 1 . . H
H17B -0.2205 -0.0907 0.3659 0.035 Uiso calc R 1 . . H
H17C -0.0958 -0.2351 0.3335 0.035 Uiso calc R 1 . . H
C18 -0.2287(2) 0.1459(2) 0.01031(18) 0.0212(4) Uani d . 1 . . C
H18A -0.2769 0.0643 0.029 0.025 Uiso calc R 1 . . H
H18B -0.1878 0.1595 -0.077 0.025 Uiso calc R 1 . . H
C19 -0.3506(2) 0.3000(2) 0.00690(18) 0.0200(4) Uani d . 1 . . C
C20 0.1179(2) 0.5202(2) -0.20739(18) 0.0282(5) Uani d . 1 . . C
H20A 0.015 0.5686 -0.1808 0.037 Uiso calc R 1 . . H
H20B 0.1112 0.4557 -0.2582 0.037 Uiso calc R 1 . . H
H20C 0.1554 0.6035 -0.2614 0.037 Uiso calc R 1 . . H

loop_
_atom_site_aniso_label
_atom_site_aniso_U_11
_atom_site_aniso_U_22
_atom_site_aniso_U_33
_atom_site_aniso_U_12
_atom_site_aniso_U_13
_atom_site_aniso_U_23
Cl1 0.0219(3) 0.0375(3) 0.0394(3) -0.0077(2) -0.0060(2) -0.0018(2)
O1 0.0272(8) 0.0292(8) 0.0209(7) -0.0083(7) 0.0048(6) -0.0034(6)
O2 0.0329(8) 0.0307(8) 0.0275(8) -0.0181(7) -0.0013(6) 0.0036(6)
O3 0.0355(9) 0.0301(8) 0.0200(7) 0.0117(7) -0.0045(6) -0.0091(7)
O4 0.0257(8) 0.0253(7) 0.0195(7) -0.0005(6) 0.0007(6) -0.0087(6)
N1 0.0187(8) 0.0185(8) 0.0168(8) -0.0053(7) -0.0013(6) -0.0018(6)
C2 0.0168(10) 0.0191(10) 0.0227(10) -0.0038(8) 0.0019(8) -0.0090(8)
C3 0.0164(9) 0.0172(9) 0.0203(10) -0.0023(8) 0.0003(8) -0.0077(8)
C4 0.0186(10) 0.0168(9) 0.0176(9) -0.0031(8) 0.0010(8) -0.0079(8)
C5 0.0211(10) 0.0172(9) 0.0169(9) -0.0022(8) -0.0011(8) -0.0045(8)
C6 0.0261(11) 0.0192(10) 0.0208(10) -0.0090(9) 0.0032(8) -0.0035(8)
C7 0.0226(11) 0.0312(11) 0.0293(11) -0.0143(9) 0.0000(9) -0.0088(9)
C8 0.0230(11) 0.0230(10) 0.0226(10) -0.0059(9) -0.0047(8) -0.0038(9)
C9 0.0189(10) 0.0152(9) 0.0184(9) -0.0040(8) 0.0024(8) -0.0047(8)
C10 0.0249(11) 0.0156(9) 0.0192(10) -0.0052(8) -0.0015(8) -0.0052(8)
C11 0.0235(10) 0.0149(9) 0.0164(9) -0.0057(8) 0.0004(8) -0.0023(7)
C12 0.0267(11) 0.0221(10) 0.0153(9) -0.0050(9) -0.0028(8) -0.0051(8)
C13 0.0256(11) 0.0247(11) 0.0218(10) -0.0061(9) 0.0013(9) -0.0067(9)
C14 0.0187(10) 0.0192(10) 0.0270(11) -0.0066(8) -0.0036(8) 0.0005(8)
C15 0.0289(11) 0.0274(11) 0.0171(10) -0.0128(9) -0.0034(8) -0.0036(8)
C16 0.0293(11) 0.0207(10) 0.0177(10) -0.0088(9) 0.0027(8) -0.0052(8)
C17 0.0266(11) 0.0269(11) 0.0281(11) -0.0118(9) 0.0025(9) -0.0070(9)
C18 0.0196(10) 0.0192(10) 0.0224(10) -0.0042(8) -0.0012(8) -0.0069(8)
C19 0.0168(10) 0.0229(10) 0.0190(10) -0.0063(8) -0.0003(8) -0.0063(8)
C20 0.0338(12) 0.0255(11) 0.0222(10) -0.0122(9) 0.0030(9) -0.0034(9)

loop_
_atom_type_symbol
_atom_type_description
_atom_type_scat_dispersion_real
_atom_type_scat_dispersion_imag
_atom_type_scat_source
C C 0.0033 0.0016 'International Tables Vol C Tables 4.2.6.8 and 6.1.1.4'
H H 0 0 'International Tables Vol C Tables 4.2.6.8 and 6.1.1.4'
N N 0.0061 0.0033 'International Tables Vol C Tables 4.2.6.8 and 6.1.1.4'
O O 0.0106 0.006 'International Tables Vol C Tables 4.2.6.8 and 6.1.1.4'
Cl Cl 0.1484 0.1585 'International Tables Vol C Tables 4.2.6.8 and 6.1.1.4'

loop_
_geom_angle_atom_site_label_1
_geom_angle_atom_site_label_2
_geom_angle_atom_site_label_3
_geom_angle
_geom_angle_publ_flag
C6 O2 C20 117.68(16) n
C19 O3 H3 108.1(13) n
C10 N1 C9 127.18(16) n
C10 N1 C2 124.39(15) n
C9 N1 C2 107.94(14) n
C3 C2 N1 108.62(16) n
C3 C2 C17 128.94(17) n
N1 C2 C17 122.28(16) n
C2 C3 C4 108.40(16) n
C2 C3 C18 127.92(17) n
C4 C3 C18 123.67(16) n
C9 C4 C5 121.07(17) n
C9 C4 C3 107.74(16) y
C5 C4 C3 131.18(17) y
C6 C5 C4 117.85(17) n
C6 C5 H5 121.1 n
C4 C5 H5 121.1 n
O2 C6 C5 124.72(17) n
O2 C6 C7 114.70(17) n
C5 C6 C7 120.57(17) n
C8 C7 C6 121.85(18) n
C8 C7 H7 119.1 n
C6 C7 H7 119.1 n
C7 C8 C9 117.74(18) n
C7 C8 H8 121.1 n
C9 C8 H8 121.1 n
C8 C9 C4 120.89(17) n
C8 C9 N1 131.83(17) y
C4 C9 N1 107.23(16) y
O1 C10 N1 121.16(18) n
O1 C10 C11 121.94(17) n
N1 C10 C11 116.81(16) n
C16 C11 C12 119.72(18) n
C16 C11 C10 118.87(17) n
C12 C11 C10 121.19(16) n
C13 C12 C11 120.61(17) n
C13 C12 H12 119.7 n
C11 C12 H12 119.7 n
C12 C13 C14 118.46(18) n
C12 C13 H13 120.8 n
C14 C13 H13 120.8 n
C15 C14 C13 121.63(18) n
C15 C14 Cl1 119.12(15) n
C13 C14 Cl1 119.22(16) n
C16 C15 C14 119.40(18) n
C16 C15 H15 120.3 n
C14 C15 H15 120.3 n
C15 C16 C11 120.15(18) n
C15 C16 H16 119.9 n
C11 C16 H16 119.9 n
C2 C17 H17A 109.5 n
C2 C17 H17B 109.5 n
H17A C17 H17B 109.5 n
C2 C17 H17C 109.5 n
H17A C17 H17C 109.5 n
H17B C17 H17C 109.5 n
C3 C18 C19 112.44(15) n
C3 C18 H18A 109.1 n
C19 C18 H18A 109.1 n
C3 C18 H18B 109.1 n
C19 C18 H18B 109.1 n
H18A C18 H18B 107.8 n
O4 C19 O3 123.67(17) n
O4 C19 C18 122.95(17) n
O3 C19 C18 113.37(16) n
O2 C20 H20A 109.5 n
O2 C20 H20B 109.5 n
H20A C20 H20B 109.5 n
O2 C20 H20C 109.5 n
H20A C20 H20C 109.5 n
H20B C20 H20C 109.5 n

loop_
_geom_bond_atom_site_label_1
_geom_bond_atom_site_label_2
_geom_bond_site_symmetry_2
_geom_bond_distance
_geom_bond_publ_flag
Cl1 C14 . 1.740(2) y
O1 C10 . 1.216(2) y
O2 C6 . 1.373(2) n
O2 C20 . 1.431(2) n
O3 C19 . 1.313(2) y
O3 H3 . 0.91(2) n
O4 C19 . 1.218(2) y
N1 C10 . 1.410(2) n
N1 C9 . 1.417(2) n
N1 C2 . 1.418(2) n
C2 C3 . 1.360(3) n
C2 C17 . 1.489(3) n
C3 C4 . 1.437(3) n
C3 C18 . 1.491(3) n
C4 C9 . 1.399(3) n
C4 C5 . 1.407(3) n
C5 C6 . 1.378(3) n
C5 H5 . 0.95 n
C6 C7 . 1.405(3) n
C7 C8 . 1.385(3) n
C7 H7 . 0.95 n
C8 C9 . 1.387(3) n
C8 H8 . 0.95 n
C10 C11 . 1.490(3) n
C11 C16 . 1.391(3) n
C11 C12 . 1.393(3) n
C12 C13 . 1.386(3) n
C12 H12 . 0.95 n
C13 C14 . 1.388(3) n
C13 H13 . 0.95 n
C14 C15 . 1.384(3) n
C15 C16 . 1.379(3) n
C15 H15 . 0.95 n
C16 H16 . 0.95 n
C17 H17A . 0.98 n
C17 H17B . 0.98 n
C17 H17C . 0.98 n
C18 C19 . 1.505(3) y
C18 H18A . 0.99 n
C18 H18B . 0.99 n
C20 H20A . 0.98 n
C20 H20B . 0.98 n
C20 H20C . 0.98 n

loop_
_geom_hbond_atom_site_label_D
_geom_hbond_atom_site_label_H
_geom_hbond_atom_site_label_A
_geom_hbond_site_symmetry_A
_geom_hbond_distance_DH
_geom_hbond_distance_HA
_geom_hbond_distance_DA
_geom_hbond_angle_DHA
O3 H3 O4 2_465 0.91(3) 1.75(3) 2.651(3) 173(3)

loop_
_geom_torsion_atom_site_label_1
_geom_torsion_atom_site_label_2
_geom_torsion_atom_site_label_3
_geom_torsion_atom_site_label_4
_geom_torsion
_geom_torsion_publ_flag
C10 N1 C2 C3 175.00(16) n
C9 N1 C2 C3 2.49(19) n
C10 N1 C2 C17 -9.2(3) y
C9 N1 C2 C17 178.34(16) n
N1 C2 C3 C4 -2.3(2) n
C17 C2 C3 C4 -177.82(18) n
N1 C2 C3 C18 178.70(16) n
C17 C2 C3 C18 3.2(3) y
C2 C3 C4 C9 1.3(2) n
C18 C3 C4 C9 -179.67(16) n
C2 C3 C4 C5 -177.67(18) n
C18 C3 C4 C5 1.4(3) n
C9 C4 C5 C6 0.0(3) n
C3 C4 C5 C6 178.87(18) n
C20 O2 C6 C5 5.4(3) n
C20 O2 C6 C7 -173.24(17) n
C4 C5 C6 O2 -179.68(17) n
C4 C5 C6 C7 -1.1(3) n
O2 C6 C7 C8 179.31(18) n
C5 C6 C7 C8 0.6(3) n
C6 C7 C8 C9 1.0(3) n
C7 C8 C9 C4 -2.2(3) n
C7 C8 C9 N1 -179.16(18) n
C5 C4 C9 C8 1.7(3) n
C3 C4 C9 C8 -177.40(17) n
C5 C4 C9 N1 179.35(16) n
C3 C4 C9 N1 0.25(19) n
C10 N1 C9 C8 3.4(3) n
C2 N1 C9 C8 175.65(19) n
C10 N1 C9 C4 -173.88(16) n
C2 N1 C9 C4 -1.65(19) n
C9 N1 C10 O1 145.19(18) n
C2 N1 C10 O1 -25.9(3) y
C9 N1 C10 C11 -38.2(2) n
C2 N1 C10 C11 150.80(16) n
O1 C10 C11 C16 -38.7(3) n
N1 C10 C11 C16 144.67(17) n
O1 C10 C11 C12 135.90(19) y
N1 C10 C11 C12 -40.7(2) n
C16 C11 C12 C13 0.6(3) n
C10 C11 C12 C13 -173.92(17) n
C11 C12 C13 C14 -1.3(3) n
C12 C13 C14 C15 0.5(3) n
C12 C13 C14 Cl1 178.57(15) n
C13 C14 C15 C16 1.1(3) n
Cl1 C14 C15 C16 -176.97(14) n
C14 C15 C16 C11 -1.9(3) n
C12 C11 C16 C15 1.0(3) n
C10 C11 C16 C15 175.67(17) n
C2 C3 C18 C19 100.1(2) n
C4 C3 C18 C19 -78.7(2) n
C3 C18 C19 O4 -35.0(3) n
C3 C18 C19 O3 146.26(17) n

loop_
_cod_related_entry_id
_cod_related_entry_database
_cod_related_entry_code
1 ChemSpider 3584
